data_1561045
loop_
_publ_author_name
'Lynch-Colameta, Tessa'
'Greta, Sarah'
'Snyder, Scott A.'

_publ_section_title
;
 Synthesis of Aza-Quaternary Centers via Pictet--Spengler Reactions of
 Ketonitrones
;
_journal_name_full 'Chemical Science'
_journal_paper_doi 10.1039/D1SC00882J
_journal_year 2021
_chemical_formula_moiety 'C25 H23 N3 O2'
_chemical_formula_sum 'C25 H23 N3 O2'
_chemical_formula_weight 397.46
_space_group_crystal_system triclinic
_space_group_IT_number 2
_space_group_name_Hall '-P 1'
_space_group_name_H-M_alt 'P -1'
_atom_sites_solution_hydrogens mixed
_atom_sites_solution_primary dual
_atom_sites_solution_secondary difmap
_audit_creation_date 2019-12-20
_audit_creation_method
;
Olex2 1.2
(compiled 2018.05.29 svn.r3508 for OlexSys, GUI svn.r5506)
;
_audit_update_record
;
2021-02-02 deposited with the CCDC.	2021-03-12 downloaded from the CCDC.
;
_cell_angle_alpha 107.202(2)
_cell_angle_beta 98.294(2)
_cell_angle_gamma 96.619(2)
_cell_formula_units_Z 2
_cell_length_a 7.7539(3)
_cell_length_b 10.3038(5)
_cell_length_c 13.4620(6)
_cell_measurement_reflns_used 9947
_cell_measurement_temperature 100(2)
_cell_measurement_theta_max 28.37
_cell_measurement_theta_min 2.69
_cell_volume 1002.39(8)
_computing_cell_refinement 'SAINT V.8.35A (Bruker AXS Inc., 2013)'
_computing_data_collection 'APEX3 v.2015.9-0 (Bruker AXS Inc., 2015)'
_computing_data_reduction 'SAINT V.8.35A (Bruker AXS Inc., 2013)'
_computing_molecular_graphics
;
OLEX2: a complete structure solution, refinement and analysis program 
Dolomanov et al., 2009

Mercury: visualization and analysis of crystal structures
Macrae, et al., 2006

O. V. Dolomanov, L. J. Bourhis, R. J. Gildea, J. A. K. Howard and H. Puschmann.
J. Appl. Cryst. (2009). 42, 339-341;

C. F. Macrae, P. R. Edgington, P. McCabe, E. Pidcock, G. P. Shields, R. Taylor,
M. Towler and J. van de Streek, J. Appl. Cryst. (2006). 39, 453-457.
;
_computing_publication_material
;
 APEX3 v.2015.5-2 (Bruker AXS Inc., 2015)
 OLEX2 (Dolomanov et al., 2009)
;
_computing_structure_refinement 'XL-2018/3 (Sheldrick, 2015b)'
_computing_structure_solution 'XT 2018/2 (Sheldrick, 2015a)'
_diffrn_ambient_temperature 100(2)
_diffrn_detector 'Bruker PHOTON 100'
_diffrn_detector_area_resol_mean 10.4167
_diffrn_detector_type CMOS
_diffrn_measured_fraction_theta_full 0.999
_diffrn_measured_fraction_theta_max 0.994
_diffrn_measurement_device_type 'Bruker D8 Venture PHOTON 100 CMOS'
_diffrn_measurement_method 'omega and phi scans'
_diffrn_radiation_monochromator mirrors
_diffrn_radiation_type MoK\a
_diffrn_radiation_wavelength 0.71073
_diffrn_reflns_av_R_equivalents 0.0383
_diffrn_reflns_av_unetI/netI 0.0309
_diffrn_reflns_Laue_measured_fraction_full 0.999
_diffrn_reflns_Laue_measured_fraction_max 0.994
_diffrn_reflns_limit_h_max 10
_diffrn_reflns_limit_h_min -10
_diffrn_reflns_limit_k_max 13
_diffrn_reflns_limit_k_min -13
_diffrn_reflns_limit_l_max 18
_diffrn_reflns_limit_l_min -17
_diffrn_reflns_number 32154
_diffrn_reflns_point_group_measured_fraction_full 0.999
_diffrn_reflns_point_group_measured_fraction_max 0.994
_diffrn_reflns_theta_full 25.242
_diffrn_reflns_theta_max 28.430
_diffrn_reflns_theta_min 2.203
_diffrn_source 'micro-focus X-ray tube'
_diffrn_source_type 'INCOATEC ImuS'
_diffrn_standards_number 0
_exptl_absorpt_coefficient_mu 0.085
_exptl_absorpt_correction_T_max 0.7457
_exptl_absorpt_correction_T_min 0.6120
_exptl_absorpt_correction_type multi-scan
_exptl_absorpt_process_details
;
SADABS-2016/2 (Bruker,2016/2) was used for absorption correction. 
wR2(int) was 0.1276 before and 0.0508 after correction. 
The Ratio of minimum to maximum transmission is 0.8207.
;
_exptl_crystal_colour colourless
_exptl_crystal_colour_primary colourless
_exptl_crystal_density_diffrn 1.317
_exptl_crystal_description block
_exptl_crystal_F_000 420
_exptl_crystal_size_max 0.41
_exptl_crystal_size_mid 0.28
_exptl_crystal_size_min 0.14
_refine_diff_density_max 0.355
_refine_diff_density_min -0.207
_refine_diff_density_rms 0.046
_refine_ls_extinction_method none
_refine_ls_goodness_of_fit_ref 1.032
_refine_ls_hydrogen_treatment mixed
_refine_ls_matrix_type full
_refine_ls_number_parameters 275
_refine_ls_number_reflns 5032
_refine_ls_number_restraints 0
_refine_ls_restrained_S_all 1.032
_refine_ls_R_factor_all 0.0618
_refine_ls_R_factor_gt 0.0425
_refine_ls_shift/su_max 0.000
_refine_ls_shift/su_mean 0.000
_refine_ls_structure_factor_coef Fsqd
_refine_ls_weighting_details 'w=1/[\s^2^(Fo^2^)+(0.0475P)^2^+0.3483P] where P=(Fo^2^+2Fc^2^)/3'
_refine_ls_weighting_scheme calc
_refine_ls_wR_factor_gt 0.0965
_refine_ls_wR_factor_ref 0.1050
_reflns_Friedel_coverage 0.000
_reflns_number_gt 4000
_reflns_number_total 5032
_reflns_threshold_expression 'I > 2\s(I)'
_cod_data_source_file d1sc00882j2.cif
_cod_data_source_block mo_0877_tes
_cod_database_code 1561045
_shelx_shelxl_version_number 2018/3
_shelx_space_group_comment
;
The symmetry employed for this shelxl refinement is uniquely defined
by the following loop, which should always be used as a source of
symmetry information in preference to the above space-group names.
They are only intended as comments.
;
_shelx_estimated_absorpt_t_max 0.988
_shelx_estimated_absorpt_t_min 0.966
_olex2_refinement_description
;
1. Fixed Uiso
 At 1.2 times of:
  All C(H) groups, All C(H,H) groups, All N(H) groups
 At 1.5 times of:
  All C(H,H,H) groups
2.a Secondary CH2 refined with riding coordinates:
 C7(H7A,H7B), C9(H9A,H9B), C10(H10A,H10B)
2.b Aromatic/amide H refined with riding coordinates:
 C1(H1), C2(H2A), C3(H3), C4(H4), C5(H5), C13(H13), C14(H14), C15(H15),
 C16(H16), C22(H22), C23(H23), C24(H24), C25(H25)
2.c Idealised Me refined as rotating group:
 C20(H20A,H20B,H20C)
;
_olex2_submission_special_instructions 'No special instructions were received'

loop_
_space_group_symop_operation_xyz
'x, y, z'
'-x, -y, -z'

loop_
_atom_site_label
_atom_site_type_symbol
_atom_site_fract_x
_atom_site_fract_y
_atom_site_fract_z
_atom_site_U_iso_or_equiv
_atom_site_adp_type
_atom_site_occupancy
_atom_site_site_symmetry_order
_atom_site_calc_flag
_atom_site_refinement_flags_posn
_atom_site_refinement_flags_adp
_atom_site_refinement_flags_occupancy
_atom_site_disorder_assembly
_atom_site_disorder_group
O1 O 0.08520(13) 0.40035(10) 0.88542(8) 0.0290(2) Uani 1 1 d . . . . .
O2 O 0.35304(11) 0.45030(8) 0.84400(6) 0.01786(19) Uani 1 1 d . . . . .
N1 N 0.28853(13) 0.34085(10) 0.74262(8) 0.0155(2) Uani 1 1 d . . . . .
N2 N 0.35664(13) 0.28096(10) 0.46986(8) 0.0158(2) Uani 1 1 d . . . . .
H2 H 0.4128(19) 0.3526(15) 0.4581(11) 0.019 Uiso 1 1 d R . . . .
N3 N 0.34098(13) 0.58296(10) 0.59404(8) 0.0169(2) Uani 1 1 d . . . . .
C1 C 0.36397(19) 0.79955(15) 0.91857(12) 0.0303(3) Uani 1 1 d . . . . .
H1 H 0.481733 0.781454 0.922610 0.036 Uiso 1 1 calc R . . . .
C2 C 0.3165(2) 0.90207(15) 0.87779(13) 0.0352(4) Uani 1 1 d . . . . .
H2A H 0.401940 0.953989 0.854362 0.042 Uiso 1 1 calc R . . . .
C3 C 0.1459(2) 0.92869(14) 0.87122(12) 0.0310(3) Uani 1 1 d . . . . .
H3 H 0.113129 0.998230 0.842652 0.037 Uiso 1 1 calc R . . . .
C4 C 0.02256(19) 0.85381(14) 0.90635(11) 0.0267(3) Uani 1 1 d . . . . .
H4 H -0.094894 0.872587 0.902531 0.032 Uiso 1 1 calc R . . . .
C5 C 0.06946(18) 0.75158(13) 0.94708(10) 0.0231(3) Uani 1 1 d . . . . .
H5 H -0.016208 0.700357 0.970836 0.028 Uiso 1 1 calc R . . . .
C6 C 0.24084(17) 0.72328(13) 0.95349(10) 0.0209(3) Uani 1 1 d . . . . .
C7 C 0.28674(18) 0.60638(13) 0.99373(10) 0.0236(3) Uani 1 1 d . . . . .
H7A H 0.415976 0.619079 1.018521 0.028 Uiso 1 1 calc R . . . .
H7B H 0.227276 0.604735 1.053774 0.028 Uiso 1 1 calc R . . . .
C8 C 0.22556(17) 0.47320(13) 0.90384(10) 0.0194(3) Uani 1 1 d . . . . .
C9 C 0.34643(17) 0.21401(12) 0.75503(10) 0.0185(3) Uani 1 1 d . . . . .
H9A H 0.309128 0.196508 0.817845 0.022 Uiso 1 1 calc R . . . .
H9B H 0.476876 0.224167 0.765072 0.022 Uiso 1 1 calc R . . . .
C10 C 0.26233(17) 0.09402(12) 0.65519(10) 0.0193(3) Uani 1 1 d . . . . .
H10A H 0.319414 0.012569 0.653980 0.023 Uiso 1 1 calc R . . . .
H10B H 0.134946 0.068988 0.654611 0.023 Uiso 1 1 calc R . . . .
C11 C 0.28557(15) 0.13640(12) 0.56033(10) 0.0160(2) Uani 1 1 d . . . . .
C12 C 0.26754(15) 0.05686(12) 0.45100(10) 0.0171(2) Uani 1 1 d . . . . .
C13 C 0.21063(16) -0.08268(12) 0.39167(10) 0.0207(3) Uani 1 1 d . . . . .
H13 H 0.175197 -0.147772 0.425260 0.025 Uiso 1 1 calc R . . . .
C14 C 0.20683(17) -0.12401(13) 0.28401(11) 0.0233(3) Uani 1 1 d . . . . .
H14 H 0.165698 -0.217894 0.243340 0.028 Uiso 1 1 calc R . . . .
C15 C 0.26253(17) -0.03006(13) 0.23356(10) 0.0236(3) Uani 1 1 d . . . . .
H15 H 0.261690 -0.061840 0.159637 0.028 Uiso 1 1 calc R . . . .
C16 C 0.31884(17) 0.10841(13) 0.28956(10) 0.0205(3) Uani 1 1 d . . . . .
H16 H 0.357249 0.172229 0.255575 0.025 Uiso 1 1 calc R . . . .
C17 C 0.31689(15) 0.15025(12) 0.39743(9) 0.0162(2) Uani 1 1 d . . . . .
C18 C 0.33837(15) 0.27010(12) 0.56762(9) 0.0145(2) Uani 1 1 d . . . . .
C19 C 0.36975(15) 0.39379(11) 0.66592(9) 0.0143(2) Uani 1 1 d . . . . .
C20 C 0.56884(16) 0.45271(12) 0.70174(10) 0.0186(3) Uani 1 1 d . . . . .
H20A H 0.586027 0.538395 0.761081 0.028 Uiso 1 1 calc GR . . . .
H20B H 0.615863 0.471527 0.642713 0.028 Uiso 1 1 calc GR . . . .
H20C H 0.631101 0.385627 0.724183 0.028 Uiso 1 1 calc GR . . . .
C21 C 0.26477(15) 0.50271(11) 0.64337(9) 0.0137(2) Uani 1 1 d . . . . .
C22 C 0.09846(16) 0.51412(12) 0.66934(9) 0.0166(2) Uani 1 1 d . . . . .
H22 H 0.046171 0.454273 0.702561 0.020 Uiso 1 1 calc R . . . .
C23 C 0.01065(16) 0.61405(12) 0.64596(10) 0.0182(3) Uani 1 1 d . . . . .
H23 H -0.101797 0.624957 0.664343 0.022 Uiso 1 1 calc R . . . .
C24 C 0.08806(16) 0.69774(12) 0.59566(10) 0.0188(3) Uani 1 1 d . . . . .
H24 H 0.030441 0.766964 0.578535 0.023 Uiso 1 1 calc R . . . .
C25 C 0.25173(17) 0.67772(12) 0.57102(10) 0.0193(3) Uani 1 1 d . . . . .
H25 H 0.304443 0.734482 0.535598 0.023 Uiso 1 1 calc R . . . .

loop_
_atom_site_aniso_label
_atom_site_aniso_U_11
_atom_site_aniso_U_22
_atom_site_aniso_U_33
_atom_site_aniso_U_23
_atom_site_aniso_U_13
_atom_site_aniso_U_12
O1 0.0322(5) 0.0283(5) 0.0250(5) 0.0047(4) 0.0133(4) -0.0009(4)
O2 0.0209(4) 0.0173(4) 0.0139(4) 0.0028(3) 0.0024(3) 0.0046(3)
N1 0.0212(5) 0.0128(5) 0.0124(5) 0.0033(4) 0.0035(4) 0.0041(4)
N2 0.0177(5) 0.0133(5) 0.0173(5) 0.0052(4) 0.0055(4) 0.0027(4)
N3 0.0175(5) 0.0152(5) 0.0198(5) 0.0070(4) 0.0056(4) 0.0040(4)
C1 0.0262(7) 0.0268(7) 0.0365(8) 0.0060(6) 0.0098(6) 0.0052(6)
C2 0.0370(8) 0.0272(7) 0.0444(9) 0.0136(7) 0.0160(7) 0.0012(6)
C3 0.0439(9) 0.0207(7) 0.0313(8) 0.0094(6) 0.0111(7) 0.0086(6)
C4 0.0298(7) 0.0266(7) 0.0248(7) 0.0072(5) 0.0070(6) 0.0099(6)
C5 0.0259(7) 0.0237(6) 0.0199(6) 0.0059(5) 0.0068(5) 0.0043(5)
C6 0.0260(7) 0.0182(6) 0.0144(6) -0.0006(5) 0.0028(5) 0.0041(5)
C7 0.0291(7) 0.0254(7) 0.0149(6) 0.0037(5) 0.0024(5) 0.0089(5)
C8 0.0262(7) 0.0203(6) 0.0155(6) 0.0085(5) 0.0060(5) 0.0085(5)
C9 0.0233(6) 0.0164(6) 0.0193(6) 0.0091(5) 0.0047(5) 0.0071(5)
C10 0.0240(6) 0.0142(6) 0.0222(6) 0.0083(5) 0.0060(5) 0.0048(5)
C11 0.0157(6) 0.0137(5) 0.0190(6) 0.0051(5) 0.0034(5) 0.0044(4)
C12 0.0140(6) 0.0166(6) 0.0206(6) 0.0050(5) 0.0023(5) 0.0057(4)
C13 0.0191(6) 0.0152(6) 0.0269(7) 0.0057(5) 0.0023(5) 0.0051(5)
C14 0.0217(6) 0.0156(6) 0.0265(7) -0.0014(5) -0.0003(5) 0.0062(5)
C15 0.0237(7) 0.0249(7) 0.0189(6) 0.0006(5) 0.0021(5) 0.0100(5)
C16 0.0214(6) 0.0218(6) 0.0193(6) 0.0060(5) 0.0049(5) 0.0076(5)
C17 0.0139(6) 0.0150(5) 0.0191(6) 0.0034(5) 0.0028(5) 0.0053(4)
C18 0.0139(5) 0.0152(5) 0.0163(6) 0.0060(4) 0.0043(4) 0.0054(4)
C19 0.0148(5) 0.0135(5) 0.0158(6) 0.0055(4) 0.0037(4) 0.0032(4)
C20 0.0152(6) 0.0171(6) 0.0231(6) 0.0064(5) 0.0025(5) 0.0025(5)
C21 0.0160(6) 0.0112(5) 0.0123(5) 0.0018(4) 0.0018(4) 0.0019(4)
C22 0.0170(6) 0.0165(6) 0.0174(6) 0.0067(5) 0.0042(5) 0.0020(5)
C23 0.0150(6) 0.0201(6) 0.0196(6) 0.0053(5) 0.0044(5) 0.0048(5)
C24 0.0204(6) 0.0157(6) 0.0219(6) 0.0073(5) 0.0030(5) 0.0065(5)
C25 0.0217(6) 0.0161(6) 0.0237(6) 0.0103(5) 0.0064(5) 0.0040(5)

loop_
_atom_type_symbol
_atom_type_description
_atom_type_scat_dispersion_real
_atom_type_scat_dispersion_imag
_atom_type_scat_source
C C 0.0033 0.0016 'International Tables Vol C Tables 4.2.6.8 and 6.1.1.4'
H H 0.0000 0.0000 'International Tables Vol C Tables 4.2.6.8 and 6.1.1.4'
N N 0.0061 0.0033 'International Tables Vol C Tables 4.2.6.8 and 6.1.1.4'
O O 0.0106 0.0060 'International Tables Vol C Tables 4.2.6.8 and 6.1.1.4'

loop_
_geom_angle_atom_site_label_1
_geom_angle_atom_site_label_2
_geom_angle_atom_site_label_3
_geom_angle
_geom_angle_site_symmetry_1
_geom_angle_site_symmetry_3
_geom_angle_publ_flag
C8 O2 N1 112.35(9) . . ?
O2 N1 C9 107.01(8) . . ?
O2 N1 C19 103.77(8) . . ?
C9 N1 C19 114.55(9) . . ?
C17 N2 H2 123.8(9) . . ?
C17 N2 C18 107.90(10) . . ?
C18 N2 H2 126.0(9) . . ?
C21 N3 C25 117.50(10) . . ?
C2 C1 H1 119.7 . . ?
C6 C1 H1 119.7 . . ?
C6 C1 C2 120.57(14) . . ?
C1 C2 H2A 119.9 . . ?
C3 C2 C1 120.14(14) . . ?
C3 C2 H2A 119.9 . . ?
C2 C3 H3 120.1 . . ?
C2 C3 C4 119.72(14) . . ?
C4 C3 H3 120.1 . . ?
C3 C4 H4 119.9 . . ?
C3 C4 C5 120.27(13) . . ?
C5 C4 H4 119.9 . . ?
C4 C5 H5 119.7 . . ?
C4 C5 C6 120.51(13) . . ?
C6 C5 H5 119.7 . . ?
C1 C6 C5 118.79(12) . . ?
C1 C6 C7 121.68(12) . . ?
C5 C6 C7 119.48(12) . . ?
C6 C7 H7A 110.1 . . ?
C6 C7 H7B 110.1 . . ?
H7A C7 H7B 108.4 . . ?
C8 C7 C6 108.00(10) . . ?
C8 C7 H7A 110.1 . . ?
C8 C7 H7B 110.1 . . ?
O1 C8 O2 124.81(11) . . ?
O1 C8 C7 125.84(12) . . ?
O2 C8 C7 109.32(11) . . ?
N1 C9 H9A 110.0 . . ?
N1 C9 H9B 110.0 . . ?
N1 C9 C10 108.29(10) . . ?
H9A C9 H9B 108.4 . . ?
C10 C9 H9A 110.0 . . ?
C10 C9 H9B 110.0 . . ?
C9 C10 H10A 109.9 . . ?
C9 C10 H10B 109.9 . . ?
H10A C10 H10B 108.3 . . ?
C11 C10 C9 108.87(10) . . ?
C11 C10 H10A 109.9 . . ?
C11 C10 H10B 109.9 . . ?
C12 C11 C10 131.26(11) . . ?
C18 C11 C10 122.12(11) . . ?
C18 C11 C12 106.59(11) . . ?
C13 C12 C11 134.87(12) . . ?
C13 C12 C17 118.43(11) . . ?
C17 C12 C11 106.67(10) . . ?
C12 C13 H13 120.4 . . ?
C14 C13 C12 119.16(12) . . ?
C14 C13 H13 120.4 . . ?
C13 C14 H14 119.4 . . ?
C13 C14 C15 121.19(12) . . ?
C15 C14 H14 119.4 . . ?
C14 C15 H15 119.4 . . ?
C16 C15 C14 121.17(12) . . ?
C16 C15 H15 119.4 . . ?
C15 C16 H16 121.3 . . ?
C15 C16 C17 117.37(12) . . ?
C17 C16 H16 121.3 . . ?
N2 C17 C12 108.10(10) . . ?
N2 C17 C16 129.30(11) . . ?
C16 C17 C12 122.60(11) . . ?
N2 C18 C19 122.50(10) . . ?
C11 C18 N2 110.71(10) . . ?
C11 C18 C19 126.78(11) . . ?
N1 C19 C18 103.81(9) . . ?
N1 C19 C20 114.74(10) . . ?
N1 C19 C21 107.39(9) . . ?
C18 C19 C20 110.45(9) . . ?
C18 C19 C21 109.18(9) . . ?
C21 C19 C20 110.93(9) . . ?
C19 C20 H20A 109.5 . . ?
C19 C20 H20B 109.5 . . ?
C19 C20 H20C 109.5 . . ?
H20A C20 H20B 109.5 . . ?
H20A C20 H20C 109.5 . . ?
H20B C20 H20C 109.5 . . ?
N3 C21 C19 115.69(10) . . ?
N3 C21 C22 122.28(11) . . ?
C22 C21 C19 121.99(10) . . ?
C21 C22 H22 120.5 . . ?
C23 C22 C21 118.91(11) . . ?
C23 C22 H22 120.5 . . ?
C22 C23 H23 120.3 . . ?
C24 C23 C22 119.34(11) . . ?
C24 C23 H23 120.3 . . ?
C23 C24 H24 121.0 . . ?
C25 C24 C23 117.94(11) . . ?
C25 C24 H24 121.0 . . ?
N3 C25 C24 124.00(11) . . ?
N3 C25 H25 118.0 . . ?
C24 C25 H25 118.0 . . ?

loop_
_geom_bond_atom_site_label_1
_geom_bond_atom_site_label_2
_geom_bond_distance
_geom_bond_site_symmetry_2
_geom_bond_publ_flag
O1 C8 1.1971(16) . ?
O2 N1 1.4654(12) . ?
O2 C8 1.3613(15) . ?
N1 C9 1.4766(15) . ?
N1 C19 1.4838(15) . ?
N2 H2 0.880(15) . ?
N2 C17 1.3785(15) . ?
N2 C18 1.3792(15) . ?
N3 C21 1.3414(15) . ?
N3 C25 1.3420(15) . ?
C1 H1 0.9500 . ?
C1 C2 1.388(2) . ?
C1 C6 1.3874(19) . ?
C2 H2A 0.9500 . ?
C2 C3 1.378(2) . ?
C3 H3 0.9500 . ?
C3 C4 1.382(2) . ?
C4 H4 0.9500 . ?
C4 C5 1.3837(19) . ?
C5 H5 0.9500 . ?
C5 C6 1.3891(19) . ?
C6 C7 1.5166(18) . ?
C7 H7A 0.9900 . ?
C7 H7B 0.9900 . ?
C7 C8 1.5081(17) . ?
C9 H9A 0.9900 . ?
C9 H9B 0.9900 . ?
C9 C10 1.5293(17) . ?
C10 H10A 0.9900 . ?
C10 H10B 0.9900 . ?
C10 C11 1.4939(17) . ?
C11 C12 1.4347(17) . ?
C11 C18 1.3614(16) . ?
C12 C13 1.4046(17) . ?
C12 C17 1.4135(17) . ?
C13 H13 0.9500 . ?
C13 C14 1.3793(19) . ?
C14 H14 0.9500 . ?
C14 C15 1.401(2) . ?
C15 H15 0.9500 . ?
C15 C16 1.3855(18) . ?
C16 H16 0.9500 . ?
C16 C17 1.3901(17) . ?
C18 C19 1.5076(16) . ?
C19 C20 1.5428(16) . ?
C19 C21 1.5347(16) . ?
C20 H20A 0.9800 . ?
C20 H20B 0.9800 . ?
C20 H20C 0.9800 . ?
C21 C22 1.3927(16) . ?
C22 H22 0.9500 . ?
C22 C23 1.3835(17) . ?
C23 H23 0.9500 . ?
C23 C24 1.3805(17) . ?
C24 H24 0.9500 . ?
C24 C25 1.3801(17) . ?
C25 H25 0.9500 . ?
